data_1519878
loop_
_publ_author_name
'Coles, Susanne L.'
'Threlfall, Terry L.'
'Hursthouse, Michael B.'

_publ_section_title
;
 N-[2-(trifluoromethyl)phenyl]acetamide
;
_journal_name_full 'Crystal Structure Report Archive'
_journal_page_first 1366
_journal_year 2008
_chemical_formula_sum 'C9 H8 F3 N O'
_chemical_formula_weight 203.16
_chemical_name_systematic
;
 N-[2-(trifluoromethyl)phenyl]acetamide
;
_space_group_IT_number 14
_symmetry_cell_setting monoclinic
_symmetry_space_group_name_Hall '-P 2yn'
_symmetry_space_group_name_H-M 'P 1 21/n 1'
_atom_sites_solution_hydrogens geom
_atom_sites_solution_primary direct
_atom_sites_solution_secondary difmap
_cell_angle_alpha 90.00
_cell_angle_beta 92.527(7)
_cell_angle_gamma 90.00
_cell_formula_units_Z 4
_cell_length_a 4.7821(4)
_cell_length_b 13.4170(16)
_cell_length_c 13.9793(15)
_cell_measurement_reflns_used 29218
_cell_measurement_temperature 120(2)
_cell_measurement_theta_max 27.48
_cell_measurement_theta_min 2.91
_cell_volume 896.06(16)
_computing_cell_refinement 'DENZO (Otwinowski & Minor, 1997) & COLLECT (Hooft, R.W.W., 1998)'
_computing_data_collection 'COLLECT (Hooft, R.W.W., 1998)'
_computing_data_reduction 'DENZO (Otwinowski & Minor, 1997) & COLLECT (Hooft, R.W.W., 1998)'
_computing_structure_refinement 'SHELXL-97 (Sheldrick, 1997)'
_computing_structure_solution 'SHELXS-97 (Sheldrick, 1997)'
_diffrn_ambient_temperature 120(2)
_diffrn_detector_area_resol_mean 9.091
_diffrn_measured_fraction_theta_full 0.994
_diffrn_measured_fraction_theta_max 0.994
_diffrn_measurement_device_type 'Bruker-Nonius Roper CCD camera on \k-goniostat'
_diffrn_measurement_method '\f & \w scans'
_diffrn_radiation_monochromator graphite
_diffrn_radiation_source 'Bruker-Nonius FR591 rotating anode'
_diffrn_radiation_type MoK\a
_diffrn_radiation_wavelength 0.71073
_diffrn_reflns_av_R_equivalents 0.0906
_diffrn_reflns_av_sigmaI/netI 0.0774
_diffrn_reflns_limit_h_max 6
_diffrn_reflns_limit_h_min -6
_diffrn_reflns_limit_k_max 17
_diffrn_reflns_limit_k_min -17
_diffrn_reflns_limit_l_max 18
_diffrn_reflns_limit_l_min -17
_diffrn_reflns_number 11432
_diffrn_reflns_theta_full 27.50
_diffrn_reflns_theta_max 27.50
_diffrn_reflns_theta_min 3.29
_exptl_absorpt_coefficient_mu 0.141
_exptl_absorpt_correction_T_max 0.9972
_exptl_absorpt_correction_T_min 0.9617
_exptl_absorpt_correction_type multi-scan
_exptl_absorpt_process_details 'SADABS 2007/2 (Sheldrick, G.M., 2007)'
_exptl_crystal_colour colourless
_exptl_crystal_density_diffrn 1.506
_exptl_crystal_density_method 'not measured'
_exptl_crystal_description 'cut lath'
_exptl_crystal_F_000 416
_exptl_crystal_size_max 0.28
_exptl_crystal_size_mid 0.06
_exptl_crystal_size_min 0.02
_refine_diff_density_max 0.256
_refine_diff_density_min -0.316
_refine_diff_density_rms 0.068
_refine_ls_extinction_coef 0.033(6)
_refine_ls_extinction_expression Fc^*^=kFc[1+0.001xFc^2^\l^3^/sin(2\q)]^-1/4^
_refine_ls_extinction_method SHELXL
_refine_ls_goodness_of_fit_ref 1.061
_refine_ls_hydrogen_treatment mixed
_refine_ls_matrix_type full
_refine_ls_number_parameters 133
_refine_ls_number_reflns 2048
_refine_ls_number_restraints 1
_refine_ls_restrained_S_all 1.061
_refine_ls_R_factor_all 0.1021
_refine_ls_R_factor_gt 0.0663
_refine_ls_shift/su_max 0.000
_refine_ls_shift/su_mean 0.000
_refine_ls_structure_factor_coef Fsqd
_refine_ls_weighting_details 'calc w=1/[\s^2^(Fo^2^)+(0.0496P)^2^+0.6050P] where P=(Fo^2^+2Fc^2^)/3'
_refine_ls_weighting_scheme calc
_refine_ls_wR_factor_gt 0.1260
_refine_ls_wR_factor_ref 0.1394
_reflns_number_gt 1485
_reflns_number_total 2048
_reflns_threshold_expression >2sigma(I)
_cod_data_source_file eCrystal-1366.cif
_cod_data_source_block 2008lsh166
_cod_depositor_comments
;
Citation :
Coles (nee Huth), Susanne L. and Threlfall, Terry L. and 
Hursthouse, Michael B. (2008) 
University of Southampton, Crystal Structure Report Archive. 
(doi:10.5258/ecrystals/1366)

More at:
http://ecrystals.chem.soton.ac.uk/1366/

The following automatic conversions were performed:

'_symmetry_cell_setting' value 'Monoclinic' changed to 'monoclinic'
according to the built-in table from CIF Core dictionary named
'cif_core.dic' version 2.4.1 from 2010-06-29.

Automatic conversion script
Id: cif_fix_values 3392 2015-05-12 13:50:21Z andrius 
;
_cod_original_sg_symbol_H-M P21/n
_cod_database_code 1519878

loop_
_symmetry_equiv_pos_as_xyz
'x, y, z'
'-x+1/2, y+1/2, -z+1/2'
'-x, -y, -z'
'x-1/2, -y-1/2, z-1/2'

loop_
_atom_site_label
_atom_site_type_symbol
_atom_site_fract_x
_atom_site_fract_y
_atom_site_fract_z
_atom_site_U_iso_or_equiv
_atom_site_adp_type
_atom_site_occupancy
_atom_site_symmetry_multiplicity
_atom_site_calc_flag
_atom_site_refinement_flags
_atom_site_disorder_assembly
_atom_site_disorder_group
C1 C 0.5615(4) 0.83580(17) 0.04140(16) 0.0238(5) Uani 1 1 d . . .
C2 C 0.4929(4) 0.73831(17) 0.01408(16) 0.0256(5) Uani 1 1 d . . .
C3 C 0.5757(5) 0.70155(19) -0.07329(18) 0.0330(6) Uani 1 1 d . . .
H3 H 0.5288 0.6353 -0.0919 0.040 Uiso 1 1 calc R . .
C4 C 0.7266(6) 0.7613(2) -0.13318(18) 0.0361(6) Uani 1 1 d . . .
H4 H 0.7801 0.7363 -0.1933 0.043 Uiso 1 1 calc R . .
C5 C 0.7993(5) 0.85693(19) -0.10593(18) 0.0340(6) Uani 1 1 d . . .
H5 H 0.9062 0.8972 -0.1466 0.041 Uiso 1 1 calc R . .
C6 C 0.7163(5) 0.89432(18) -0.01918(17) 0.0290(5) Uani 1 1 d . . .
H6 H 0.7656 0.9604 -0.0009 0.035 Uiso 1 1 calc R . .
C7 C 0.6579(4) 0.92092(17) 0.19409(17) 0.0259(5) Uani 1 1 d . . .
C8 C 0.5315(5) 0.97045(19) 0.27781(17) 0.0315(6) Uani 1 1 d . . .
H8A H 0.5988 0.9377 0.3371 0.047 Uiso 1 1 calc R . .
H8B H 0.3271 0.9653 0.2715 0.047 Uiso 1 1 calc R . .
H8C H 0.5859 1.0409 0.2797 0.047 Uiso 1 1 calc R . .
C9 C 0.3429(5) 0.67103(18) 0.08005(18) 0.0298(6) Uani 1 1 d . . .
N1 N 0.4765(4) 0.87651(15) 0.12990(13) 0.0243(4) Uani 1 1 d D . .
O1 O 0.9125(3) 0.92125(13) 0.18450(12) 0.0341(5) Uani 1 1 d . . .
F1 F 0.4956(3) 0.65267(12) 0.16181(11) 0.0401(4) Uani 1 1 d . . .
F2 F 0.2823(4) 0.58183(12) 0.04148(12) 0.0508(5) Uani 1 1 d . . .
F3 F 0.1004(3) 0.70897(11) 0.10819(11) 0.0357(4) Uani 1 1 d . . .
H1N H 0.301(4) 0.879(2) 0.1422(18) 0.030(7) Uiso 1 1 d D . .

loop_
_atom_site_aniso_label
_atom_site_aniso_U_11
_atom_site_aniso_U_22
_atom_site_aniso_U_33
_atom_site_aniso_U_23
_atom_site_aniso_U_13
_atom_site_aniso_U_12
C1 0.0177(11) 0.0270(12) 0.0268(12) 0.0008(9) 0.0015(8) 0.0025(9)
C2 0.0198(11) 0.0276(12) 0.0295(13) 0.0009(10) 0.0014(9) -0.0009(9)
C3 0.0365(14) 0.0315(13) 0.0312(14) -0.0043(11) 0.0034(10) -0.0012(11)
C4 0.0439(15) 0.0374(15) 0.0278(13) -0.0013(11) 0.0097(10) 0.0018(12)
C5 0.0360(14) 0.0343(14) 0.0324(13) 0.0059(11) 0.0102(10) 0.0001(11)
C6 0.0240(12) 0.0277(13) 0.0355(14) 0.0020(10) 0.0042(9) -0.0004(10)
C7 0.0181(11) 0.0270(12) 0.0325(13) 0.0011(10) 0.0015(9) 0.0009(9)
C8 0.0226(12) 0.0371(14) 0.0349(14) -0.0074(11) 0.0013(9) -0.0011(10)
C9 0.0276(13) 0.0279(13) 0.0341(14) -0.0014(10) 0.0041(10) 0.0007(10)
N1 0.0155(9) 0.0290(11) 0.0287(10) -0.0036(8) 0.0038(7) -0.0004(8)
O1 0.0166(8) 0.0434(11) 0.0423(10) -0.0083(8) 0.0027(7) 0.0001(7)
F1 0.0334(8) 0.0489(10) 0.0381(8) 0.0154(7) 0.0050(6) 0.0068(7)
F2 0.0706(12) 0.0315(9) 0.0523(10) -0.0088(7) 0.0239(8) -0.0193(8)
F3 0.0216(7) 0.0385(9) 0.0476(9) 0.0044(7) 0.0068(6) -0.0006(6)

loop_
_atom_type_symbol
_atom_type_description
_atom_type_scat_dispersion_real
_atom_type_scat_dispersion_imag
_atom_type_scat_source
C C 0.0033 0.0016 'International Tables Vol C Tables 4.2.6.8 and 6.1.1.4'
H H 0.0000 0.0000 'International Tables Vol C Tables 4.2.6.8 and 6.1.1.4'
N N 0.0061 0.0033 'International Tables Vol C Tables 4.2.6.8 and 6.1.1.4'
O O 0.0106 0.0060 'International Tables Vol C Tables 4.2.6.8 and 6.1.1.4'
F F 0.0171 0.0103 'International Tables Vol C Tables 4.2.6.8 and 6.1.1.4'

loop_
_geom_angle_atom_site_label_1
_geom_angle_atom_site_label_2
_geom_angle_atom_site_label_3
_geom_angle
_geom_angle_site_symmetry_1
_geom_angle_site_symmetry_3
C6 C1 C2 119.1(2) . .
C6 C1 N1 119.4(2) . .
C2 C1 N1 121.5(2) . .
C3 C2 C1 119.9(2) . .
C3 C2 C9 119.4(2) . .
C1 C2 C9 120.6(2) . .
C4 C3 C2 120.1(2) . .
C4 C3 H3 119.9 . .
C2 C3 H3 119.9 . .
C5 C4 C3 120.2(2) . .
C5 C4 H4 119.9 . .
C3 C4 H4 119.9 . .
C4 C5 C6 120.0(2) . .
C4 C5 H5 120.0 . .
C6 C5 H5 120.0 . .
C5 C6 C1 120.6(2) . .
C5 C6 H6 119.7 . .
C1 C6 H6 119.7 . .
O1 C7 N1 122.4(2) . .
O1 C7 C8 121.3(2) . .
N1 C7 C8 116.34(19) . .
C7 C8 H8A 109.5 . .
C7 C8 H8B 109.5 . .
H8A C8 H8B 109.5 . .
C7 C8 H8C 109.5 . .
H8A C8 H8C 109.5 . .
H8B C8 H8C 109.5 . .
F2 C9 F3 106.42(19) . .
F2 C9 F1 106.1(2) . .
F3 C9 F1 105.25(19) . .
F2 C9 C2 113.1(2) . .
F3 C9 C2 113.3(2) . .
F1 C9 C2 112.06(19) . .
C7 N1 C1 122.84(19) . .
C7 N1 H1N 116.6(17) . .
C1 N1 H1N 120.3(17) . .

loop_
_geom_bond_atom_site_label_1
_geom_bond_atom_site_label_2
_geom_bond_distance
_geom_bond_site_symmetry_2
C1 C6 1.392(3) .
C1 C2 1.398(3) .
C1 N1 1.428(3) .
C2 C3 1.391(3) .
C2 C9 1.496(3) .
C3 C4 1.385(4) .
C3 H3 0.9500 .
C4 C5 1.379(4) .
C4 H4 0.9500 .
C5 C6 1.386(3) .
C5 H5 0.9500 .
C6 H6 0.9500 .
C7 O1 1.231(3) .
C7 N1 1.358(3) .
C7 C8 1.496(3) .
C8 H8A 0.9800 .
C8 H8B 0.9800 .
C8 H8C 0.9800 .
C9 F2 1.339(3) .
C9 F3 1.341(3) .
C9 F1 1.352(3) .
N1 H1N 0.863(17) .

loop_
_geom_hbond_atom_site_label_D
_geom_hbond_atom_site_label_H
_geom_hbond_atom_site_label_A
_geom_hbond_distance_DH
_geom_hbond_distance_HA
_geom_hbond_distance_DA
_geom_hbond_angle_DHA
_geom_hbond_site_symmetry_A
N1 H1N O1 0.863(17) 2.056(18) 2.898(2) 165(3) 1_455
N1 H1N F3 0.863(17) 2.51(3) 2.886(2) 107(2) .
